data_7152367
loop_
_publ_author_name
'Sachdeva, Nikhil'
'Dolzhenko, Anton V.'
'Keung Chui, Wai'

_publ_section_title
;
 Regioselective synthesis of pyrimido[1,2-a][1,3,5]triazin-6-ones via
 reaction of 1-(6-oxo-1,6-dihydropyrimidin-2-yl)guanidines with
 triethylorthoacetate: observation of an unexpected rearrangement.
;
_journal_issue 23
_journal_name_full 'Organic &amp; biomolecular chemistry'
_journal_page_first 4586
_journal_page_last 4596
_journal_paper_doi 10.1039/c2ob25195g
_journal_volume 10
_journal_year 2012
_chemical_formula_sum 'C14 H20 N6 O'
_chemical_formula_weight 288.36
_chemical_name_systematic
;
?
;
_space_group_IT_number 33
_symmetry_cell_setting orthorhombic
_symmetry_space_group_name_Hall 'P 2c -2n'
_symmetry_space_group_name_H-M 'P n a 21'
_atom_sites_solution_hydrogens geom
_atom_sites_solution_primary direct
_atom_sites_solution_secondary difmap
_audit_creation_method SHELXL-97
_cell_angle_alpha 90.00
_cell_angle_beta 90.00
_cell_angle_gamma 90.00
_cell_formula_units_Z 4
_cell_length_a 7.4179(9)
_cell_length_b 11.2238(15)
_cell_length_c 17.288(2)
_cell_measurement_reflns_used 707
_cell_measurement_temperature 100(2)
_cell_measurement_theta_max 23.52
_cell_measurement_theta_min 2.16
_cell_volume 1439.3(3)
_computing_cell_refinement 'Bruker SMART'
_computing_data_collection 'Bruker SMART'
_computing_data_reduction 'Bruker SAINT'
_computing_molecular_graphics 'Bruker SHELXTL'
_computing_publication_material 'Bruker SHELXTL'
_computing_structure_refinement 'SHELXL-97 (Sheldrick, 1997)'
_computing_structure_solution 'SHELXS-97 (Sheldrick, 1990)'
_diffrn_ambient_temperature 100(2)
_diffrn_measured_fraction_theta_full 1.000
_diffrn_measured_fraction_theta_max 1.000
_diffrn_measurement_device_type 'CCD area detector'
_diffrn_measurement_method 'phi and omega scans'
_diffrn_radiation_monochromator graphite
_diffrn_radiation_source 'fine-focus sealed tube'
_diffrn_radiation_type MoK\a
_diffrn_radiation_wavelength 0.71073
_diffrn_reflns_av_R_equivalents 0.0389
_diffrn_reflns_av_sigmaI/netI 0.0393
_diffrn_reflns_limit_h_max 9
_diffrn_reflns_limit_h_min -7
_diffrn_reflns_limit_k_max 14
_diffrn_reflns_limit_k_min -14
_diffrn_reflns_limit_l_max 18
_diffrn_reflns_limit_l_min -22
_diffrn_reflns_number 9771
_diffrn_reflns_theta_full 27.48
_diffrn_reflns_theta_max 27.48
_diffrn_reflns_theta_min 2.16
_exptl_absorpt_coefficient_mu 0.090
_exptl_absorpt_correction_T_max 0.9893
_exptl_absorpt_correction_T_min 0.9701
_exptl_absorpt_correction_type multi-scan
_exptl_absorpt_process_details 'Sadabs, (Sheldrick 2001)'
_exptl_crystal_colour Yellow
_exptl_crystal_density_diffrn 1.331
_exptl_crystal_density_meas ?
_exptl_crystal_density_method 'not measured'
_exptl_crystal_description Block
_exptl_crystal_F_000 616
_exptl_crystal_size_max 0.34
_exptl_crystal_size_mid 0.30
_exptl_crystal_size_min 0.12
_refine_diff_density_max 0.361
_refine_diff_density_min -0.223
_refine_diff_density_rms 0.059
_refine_ls_abs_structure_details 'Flack H D (1983), Acta Cryst. A39, 876-881'
_refine_ls_abs_structure_Flack -0.5(16)
_refine_ls_extinction_method none
_refine_ls_goodness_of_fit_ref 1.061
_refine_ls_hydrogen_treatment constr
_refine_ls_matrix_type full
_refine_ls_number_parameters 196
_refine_ls_number_reflns 2799
_refine_ls_number_restraints 1
_refine_ls_restrained_S_all 1.061
_refine_ls_R_factor_all 0.0519
_refine_ls_R_factor_gt 0.0478
_refine_ls_shift/su_max 0.000
_refine_ls_shift/su_mean 0.000
_refine_ls_structure_factor_coef Fsqd
_refine_ls_weighting_details 'calc w=1/[\s^2^(Fo^2^)+(0.0735P)^2^+0.1541P] where P=(Fo^2^+2Fc^2^)/3'
_refine_ls_weighting_scheme calc
_refine_ls_wR_factor_gt 0.1168
_refine_ls_wR_factor_ref 0.1193
_reflns_number_gt 2597
_reflns_number_total 2799
_reflns_threshold_expression >2sigma(I)
_cod_data_source_file c2ob25195g.txt
_cod_data_source_block b367
_cod_depositor_comments
;
The following automatic conversions were performed:

'_symmetry_cell_setting' value 'Orthorhombic' changed to
'orthorhombic' according to
/home/saulius/struct/CIF-dictionaries/cif_core.dic dictionary named
'cif_core.dic' version 2.4.1 from
2010-06-29.

'_exptl_absorpt_correction_type' value 'Multi-scan'
changed to 'multi-scan' according to
/home/saulius/struct/CIF-dictionaries/cif_core.dic dictionary named
'cif_core.dic' version 2.4.1 from 2010-06-29.

Automatic conversion script
Id: cif_fix_values 1715 2011-07-08 13:25:40Z adriana 

The following automatic conversions were performed:

'_exptl_crystal_density_meas' value 'Not measured' was changed to '?'
- the value is perceived as not measured.

Automatic conversion script
Id: cif_fix_values 3008 2015-01-20 13:52:24Z robertas 
;
_cod_original_cell_volume 1439.4(3)
_cod_original_sg_symbol_H-M Pna2(1)
_cod_database_code 7152367

loop_
_symmetry_equiv_pos_as_xyz
'x, y, z'
'-x, -y, z+1/2'
'x+1/2, -y+1/2, z'
'-x+1/2, y+1/2, z+1/2'

loop_
_atom_site_label
_atom_site_type_symbol
_atom_site_fract_x
_atom_site_fract_y
_atom_site_fract_z
_atom_site_U_iso_or_equiv
_atom_site_adp_type
_atom_site_occupancy
_atom_site_symmetry_multiplicity
_atom_site_calc_flag
_atom_site_refinement_flags
O1 O 0.1431(2) 0.41278(14) 0.60503(9) 0.0270(4) Uani 1 1 d .
N1 N 0.2399(2) 0.46062(15) 0.48064(11) 0.0132(4) Uani 1 1 d .
N2 N 0.2426(2) 0.30958(16) 0.38296(11) 0.0159(4) Uani 1 1 d .
N3 N 0.2827(2) 0.66005(16) 0.43943(11) 0.0170(4) Uani 1 1 d .
N4 N 0.2453(2) 0.50488(18) 0.34560(11) 0.0162(4) Uani 1 1 d .
N5 N 0.2254(3) 0.70268(17) 0.31206(11) 0.0196(4) Uani 1 1 d .
N6 N 0.4657(2) 0.73146(15) 0.67068(11) 0.0176(4) Uani 1 1 d .
C1 C 0.1868(3) 0.37752(19) 0.54063(13) 0.0194(4) Uani 1 1 d .
C2 C 0.2431(2) 0.42352(19) 0.40248(12) 0.0149(4) Uani 1 1 d .
C3 C 0.2244(3) 0.22778(19) 0.44074(13) 0.0166(4) Uani 1 1 d .
C4 C 0.1911(3) 0.25645(19) 0.51574(13) 0.0197(5) Uani 1 1 d .
H4 H 0.1702 0.1947 0.5523 0.024 Uiso 1 1 calc R
C5 C 0.2371(3) 0.0997(2) 0.41533(14) 0.0219(5) Uani 1 1 d .
H5A H 0.1397 0.0822 0.3788 0.033 Uiso 1 1 calc R
H5B H 0.2262 0.0475 0.4605 0.033 Uiso 1 1 calc R
H5C H 0.3537 0.0861 0.3902 0.033 Uiso 1 1 calc R
C6 C 0.2900(2) 0.58208(17) 0.49609(13) 0.0145(4) Uani 1 1 d .
C7 C 0.2483(3) 0.6195(2) 0.36712(14) 0.0163(4) Uani 1 1 d .
C8 C 0.2281(4) 0.8298(2) 0.33139(14) 0.0245(5) Uani 1 1 d .
H8A H 0.1233 0.8490 0.3636 0.037 Uiso 1 1 calc R
H8B H 0.2237 0.8769 0.2837 0.037 Uiso 1 1 calc R
H8C H 0.3389 0.8484 0.3598 0.037 Uiso 1 1 calc R
C9 C 0.1942(4) 0.6706(2) 0.23165(14) 0.0264(5) Uani 1 1 d .
H9A H 0.2823 0.6104 0.2157 0.040 Uiso 1 1 calc R
H9B H 0.2070 0.7415 0.1990 0.040 Uiso 1 1 calc R
H9C H 0.0721 0.6383 0.2260 0.040 Uiso 1 1 calc R
C10 C 0.3548(3) 0.60826(19) 0.57085(13) 0.0166(4) Uani 1 1 d .
H10 H 0.3745 0.5428 0.6046 0.020 Uiso 1 1 calc R
C11 C 0.3928(3) 0.72208(18) 0.59982(13) 0.0163(4) Uani 1 1 d .
C12 C 0.3514(3) 0.83457(19) 0.55614(13) 0.0189(4) Uani 1 1 d .
H12A H 0.3481 0.9019 0.5922 0.028 Uiso 1 1 calc R
H12B H 0.2341 0.8268 0.5306 0.028 Uiso 1 1 calc R
H12C H 0.4450 0.8483 0.5172 0.028 Uiso 1 1 calc R
C13 C 0.5057(3) 0.62578(19) 0.71609(13) 0.0233(5) Uani 1 1 d .
H13A H 0.3934 0.5835 0.7278 0.035 Uiso 1 1 calc R
H13B H 0.5647 0.6492 0.7645 0.035 Uiso 1 1 calc R
H13C H 0.5860 0.5733 0.6866 0.035 Uiso 1 1 calc R
C14 C 0.5075(3) 0.84548(19) 0.70928(13) 0.0210(5) Uani 1 1 d .
H14A H 0.5354 0.9060 0.6702 0.031 Uiso 1 1 calc R
H14B H 0.6116 0.8349 0.7435 0.031 Uiso 1 1 calc R
H14C H 0.4032 0.8712 0.7398 0.031 Uiso 1 1 calc R

loop_
_atom_site_aniso_label
_atom_site_aniso_U_11
_atom_site_aniso_U_22
_atom_site_aniso_U_33
_atom_site_aniso_U_23
_atom_site_aniso_U_13
_atom_site_aniso_U_12
O1 0.0409(10) 0.0229(8) 0.0171(8) -0.0013(7) 0.0106(7) -0.0058(7)
N1 0.0156(8) 0.0121(8) 0.0118(9) -0.0004(7) 0.0011(6) -0.0004(6)
N2 0.0196(8) 0.0142(9) 0.0140(9) -0.0020(7) -0.0001(7) 0.0004(6)
N3 0.0211(8) 0.0145(8) 0.0155(10) -0.0017(7) 0.0004(7) -0.0004(6)
N4 0.0220(9) 0.0145(8) 0.0122(9) -0.0021(7) -0.0007(7) 0.0017(7)
N5 0.0305(10) 0.0154(9) 0.0129(10) -0.0005(8) -0.0031(7) -0.0007(7)
N6 0.0202(9) 0.0184(9) 0.0141(9) -0.0016(8) -0.0012(7) 0.0002(7)
C1 0.0222(10) 0.0196(11) 0.0165(11) 0.0012(9) 0.0002(8) 0.0000(8)
C2 0.0140(9) 0.0176(10) 0.0133(11) -0.0024(9) 0.0006(8) 0.0014(7)
C3 0.0167(9) 0.0147(10) 0.0183(11) -0.0005(9) -0.0018(8) -0.0013(7)
C4 0.0257(11) 0.0161(10) 0.0174(12) 0.0028(8) 0.0003(9) -0.0026(8)
C5 0.0352(13) 0.0120(10) 0.0185(12) -0.0010(9) 0.0004(9) 0.0009(8)
C6 0.0130(9) 0.0145(10) 0.0160(10) -0.0017(8) 0.0022(8) 0.0005(7)
C7 0.0177(10) 0.0166(11) 0.0146(11) -0.0020(9) 0.0004(8) -0.0003(7)
C8 0.0413(14) 0.0129(11) 0.0194(13) 0.0022(9) -0.0035(9) 0.0014(9)
C9 0.0460(14) 0.0196(11) 0.0137(11) -0.0006(9) -0.0057(10) -0.0008(10)
C10 0.0189(10) 0.0170(10) 0.0139(10) 0.0028(8) -0.0005(8) 0.0003(8)
C11 0.0160(10) 0.0183(10) 0.0146(10) -0.0010(8) 0.0022(8) 0.0000(7)
C12 0.0247(11) 0.0161(10) 0.0160(11) -0.0006(8) -0.0007(8) -0.0005(8)
C13 0.0305(12) 0.0226(11) 0.0167(11) -0.0002(10) -0.0080(9) 0.0003(8)
C14 0.0234(10) 0.0247(12) 0.0148(10) -0.0044(9) 0.0007(9) -0.0046(9)

loop_
_atom_type_symbol
_atom_type_description
_atom_type_scat_dispersion_real
_atom_type_scat_dispersion_imag
_atom_type_scat_source
C C 0.0033 0.0016 'International Tables Vol C Tables 4.2.6.8 and 6.1.1.4'
H H 0.0000 0.0000 'International Tables Vol C Tables 4.2.6.8 and 6.1.1.4'
N N 0.0061 0.0033 'International Tables Vol C Tables 4.2.6.8 and 6.1.1.4'
O O 0.0106 0.0060 'International Tables Vol C Tables 4.2.6.8 and 6.1.1.4'

loop_
_geom_angle_atom_site_label_1
_geom_angle_atom_site_label_2
_geom_angle_atom_site_label_3
_geom_angle
C2 N1 C6 116.89(18)
C2 N1 C1 119.93(17)
C6 N1 C1 123.18(19)
C2 N2 C3 117.68(19)
C6 N3 C7 118.16(18)
C7 N4 C2 116.75(19)
C7 N5 C9 121.68(19)
C7 N5 C8 120.85(19)
C9 N5 C8 117.46(19)
C11 N6 C13 120.73(18)
C11 N6 C14 124.38(18)
C13 N6 C14 114.87(18)
O1 C1 C4 126.0(2)
O1 C1 N1 120.95(19)
C4 C1 N1 113.04(19)
N2 C2 N4 118.10(19)
N2 C2 N1 121.9(2)
N4 C2 N1 120.00(18)
C4 C3 N2 123.90(19)
C4 C3 C5 121.0(2)
N2 C3 C5 115.02(19)
C3 C4 C1 121.2(2)
N3 C6 C10 123.94(18)
N3 C6 N1 118.81(19)
C10 C6 N1 117.13(18)
N4 C7 N5 117.9(2)
N4 C7 N3 125.6(2)
N5 C7 N3 116.38(19)
C11 C10 C6 125.91(19)
N6 C11 C10 118.59(19)
N6 C11 C12 118.34(18)
C10 C11 C12 123.05(19)

loop_
_geom_bond_atom_site_label_1
_geom_bond_atom_site_label_2
_geom_bond_distance
O1 C1 1.225(3)
N1 C2 1.414(3)
N1 C6 1.438(2)
N1 C1 1.449(3)
N2 C2 1.323(3)
N2 C3 1.363(3)
N3 C6 1.315(3)
N3 C7 1.354(3)
N4 C7 1.340(3)
N4 C2 1.342(3)
N5 C7 1.344(3)
N5 C9 1.455(3)
N5 C8 1.465(3)
N6 C11 1.343(3)
N6 C13 1.453(3)
N6 C14 1.476(3)
C1 C4 1.426(3)
C3 C4 1.359(3)
C3 C5 1.506(3)
C6 C10 1.410(3)
C10 C11 1.401(3)
C11 C12 1.503(3)
